data_1530054
loop_
_publ_author_name
'Haradem, P.S.'
'Cronin, J.L.'
'Krause, R.A.'
'Katz, L.'

_publ_section_title
;
 Chemical and structural characterization of a palladium polysulfide, (N
 H4)2 Pd S11 (H2 O)2
;
_journal_name_full 'Inorganica Chimica Acta'
_journal_page_first 173
_journal_page_last 179
_journal_volume 25
_journal_year 1977
_chemical_formula_sum 'H12 N2 O2 Pd S11.28'
_chemical_name_systematic '(N H4)2 Pd (S6)1.88 (H2 O)2'
_space_group_IT_number 128
_symmetry_space_group_name_Hall '-P 4 2n'
_symmetry_space_group_name_H-M 'P 4/m n c'
_cell_angle_alpha 90
_cell_angle_beta 90
_cell_angle_gamma 90
_cell_formula_units_Z 2
_cell_length_a 11.065
_cell_length_b 11.065
_cell_length_c 6.862
_cell_volume 840.144
_citation_journal_id_ASTM ICHAA3
_cod_data_source_file Haradem_ICHAA3_1977_123.cif
_cod_data_source_block H12N2O2Pd1S11.28
_cod_original_cell_volume 840.1436
_cod_original_formula_sum 'H12 N2 O2 Pd1 S11.28'
_cod_database_code 1530054

loop_
_symmetry_equiv_pos_as_xyz
x,y,z
-y,x,z
-x,-y,z
y,-x,z
x+1/2,-y+1/2,-z+1/2
y+1/2,x+1/2,-z+1/2
-x+1/2,y+1/2,-z+1/2
-y+1/2,-x+1/2,-z+1/2
-x,-y,-z
y,-x,-z
x,y,-z
-y,x,-z
-x-1/2,y-1/2,z-1/2
-y-1/2,-x-1/2,z-1/2
x-1/2,-y-1/2,z-1/2
y-1/2,x-1/2,z-1/2

loop_
_atom_site_label
_atom_site_type_symbol
_atom_site_fract_x
_atom_site_fract_y
_atom_site_fract_z
_atom_site_occupancy
_atom_site_U_iso_or_equiv
S1 S 0.1481 0.1483 0.0231 0.5 0.0
N1 N-3 0.342 0.4124 0.0444 0.25 0.0
Pd1 Pd+2 0 0 0 1 0.0
S3 S 0.0046 0.3878 0.1892 0.41 0.0
S2 S 0.3157 0.0799 0.0496 0.5 0.0
O1 O-2 0.342 0.4124 0.0444 0.25 0.0
